data_4514902
loop_
_publ_author_name
'Duan, Longhui'
'Zhao, Kun'
'Wang, Zhonggui'
'Zhang, Feng-Lian'
'Gu, Zhenhua'

_publ_section_title
;
 Enantioselective Ring-Opening/Oxidative Phosphorylation and P-Transfer
 Reaction of Cyclic Diaryliodoniums
;
_journal_name_full 'ACS Catalysis'
_journal_page_first 9852
_journal_paper_doi 10.1021/acscatal.9b03454
_journal_year 2019
_chemical_absolute_configuration ad
_chemical_formula_moiety 'C24 H27 O2 P'
_chemical_formula_sum 'C24 H27 O2 P'
_chemical_formula_weight 378.42
_space_group_crystal_system orthorhombic
_space_group_IT_number 19
_space_group_name_Hall 'P 2ac 2ab'
_space_group_name_H-M_alt 'P 21 21 21'
_symmetry_space_group_name_Hall 'P 2ac 2ab'
_symmetry_space_group_name_H-M 'P 21 21 21'
_atom_sites_solution_hydrogens geom
_atom_sites_solution_primary dual
_audit_creation_date 2019-09-23
_audit_creation_method
;
Olex2 1.3-alpha
(compiled 2019.09.11 svn.r3662 for OlexSys, GUI svn.r5938)
;
_cell_angle_alpha 90
_cell_angle_beta 90
_cell_angle_gamma 90
_cell_formula_units_Z 4
_cell_length_a 7.18064(10)
_cell_length_b 15.0632(2)
_cell_length_c 19.4179(3)
_cell_measurement_reflns_used 6097
_cell_measurement_temperature 100.00(10)
_cell_measurement_theta_max 73.5140
_cell_measurement_theta_min 3.6790
_cell_volume 2100.31(5)
_computing_cell_refinement 'CrysAlisPro 1.171.38.43f (Rigaku OD, 2015)'
_computing_data_collection 'CrysAlisPro 1.171.38.43f (Rigaku OD, 2015)'
_computing_data_reduction 'CrysAlisPro 1.171.38.43f (Rigaku OD, 2015)'
_computing_molecular_graphics 'Olex2 1.3-alpha (Dolomanov et al., 2009)'
_computing_publication_material 'Olex2 1.3-alpha (Dolomanov et al., 2009)'
_computing_structure_refinement 'ShelXL 2018/3 (Sheldrick, 2015)'
_computing_structure_solution 'ShelXT n/a (Sheldrick, 2015)'
_diffrn_ambient_environment N~2~
_diffrn_ambient_temperature 100.00(10)
_diffrn_detector 'CCD plate'
_diffrn_detector_area_resol_mean 5.2684
_diffrn_detector_type AtlasS2
_diffrn_measured_fraction_theta_full 0.998
_diffrn_measured_fraction_theta_max 0.979
_diffrn_measurement_details
;
List of Runs (angles in degrees, time in seconds):

  # Type    Start    End  Width  t~exp~   \w     \q     \k     \f   Frames
--------------------------------------------------------------------------
  1  \w    -66.00  31.00   1.00    1.00    --  -40.98  57.00 150.00   97
  2  \w    -68.00  31.00   1.00    1.00    --  -40.98  57.00  60.00   99
  3  \w     61.00 108.00   1.00    1.00    --  106.95 -94.00 -60.00   47
  4  \w     35.00 121.00   1.00    1.00    --  106.95 -45.00-150.00   86
  5  \w     91.00 133.00   1.00    1.00    --  106.95  45.00  62.00   42
  6  \w    105.00 155.00   1.00    1.00    --  106.95 125.00 -60.00   50
  7  \w     25.00 105.00   1.00    1.00    --  106.95 -94.00-150.00   80
  8  \w     56.00 135.00   1.00    1.00    --  106.95 -61.00 -30.00   79
;
_diffrn_measurement_device 'four-circle diffractometer'
_diffrn_measurement_device_type 'SuperNova, Dual, Cu at zero, AtlasS2'
_diffrn_measurement_method '\w scans'
_diffrn_orient_matrix_type 'CrysAlisPro convention (1999,Acta A55,543-557)'
_diffrn_orient_matrix_UB_11 0.1152281000
_diffrn_orient_matrix_UB_12 0.0758517000
_diffrn_orient_matrix_UB_13 -0.0318531000
_diffrn_orient_matrix_UB_21 -0.0244506000
_diffrn_orient_matrix_UB_22 -0.0417542000
_diffrn_orient_matrix_UB_23 -0.0718598000
_diffrn_orient_matrix_UB_31 -0.1793295000
_diffrn_orient_matrix_UB_32 0.0544431000
_diffrn_orient_matrix_UB_33 -0.0107029000
_diffrn_radiation_monochromator mirror
_diffrn_radiation_probe x-ray
_diffrn_radiation_type 'Cu K\a'
_diffrn_radiation_wavelength 1.54184
_diffrn_reflns_av_R_equivalents 0.0170
_diffrn_reflns_av_unetI/netI 0.0250
_diffrn_reflns_Laue_measured_fraction_full 0.998
_diffrn_reflns_Laue_measured_fraction_max 0.979
_diffrn_reflns_limit_h_max 3
_diffrn_reflns_limit_h_min -8
_diffrn_reflns_limit_k_max 18
_diffrn_reflns_limit_k_min -16
_diffrn_reflns_limit_l_max 24
_diffrn_reflns_limit_l_min -22
_diffrn_reflns_number 7390
_diffrn_reflns_point_group_measured_fraction_full 0.998
_diffrn_reflns_point_group_measured_fraction_max 0.973
_diffrn_reflns_theta_full 67.684
_diffrn_reflns_theta_max 73.576
_diffrn_reflns_theta_min 3.714
_diffrn_source 'micro-focus sealed X-ray tube'
_diffrn_source_type 'SuperNova (Cu) X-ray Source'
_exptl_absorpt_coefficient_mu 1.269
_exptl_absorpt_correction_T_max 1.00000
_exptl_absorpt_correction_T_min 0.73494
_exptl_absorpt_correction_type multi-scan
_exptl_absorpt_process_details
;
CrysAlisPro 1.171.38.43f (Rigaku Oxford Diffraction, 2015)
Empirical absorption correction using spherical harmonics,
 implemented in SCALE3 ABSPACK scaling algorithm.
;
_exptl_crystal_colour colourless
_exptl_crystal_colour_primary colourless
_exptl_crystal_density_diffrn 1.197
_exptl_crystal_description block
_exptl_crystal_F_000 808
_exptl_crystal_size_max 0.14
_exptl_crystal_size_mid 0.13
_exptl_crystal_size_min 0.12
_refine_diff_density_max 0.800
_refine_diff_density_min -0.375
_refine_diff_density_rms 0.056
_refine_ls_abs_structure_details
;
 Flack x determined using 1674 quotients [(I+)-(I-)]/[(I+)+(I-)]
 (Parsons, Flack and Wagner, Acta Cryst. B69 (2013) 249-259).
;
_refine_ls_abs_structure_Flack 0.015(8)
_refine_ls_extinction_method none
_refine_ls_goodness_of_fit_ref 1.077
_refine_ls_hydrogen_treatment constr
_refine_ls_matrix_type full
_refine_ls_number_parameters 248
_refine_ls_number_reflns 4108
_refine_ls_number_restraints 0
_refine_ls_restrained_S_all 1.077
_refine_ls_R_factor_all 0.0418
_refine_ls_R_factor_gt 0.0412
_refine_ls_shift/su_max 0.001
_refine_ls_shift/su_mean 0.000
_refine_ls_structure_factor_coef Fsqd
_refine_ls_weighting_details 'w=1/[\s^2^(Fo^2^)+(0.0613P)^2^+1.0701P] where P=(Fo^2^+2Fc^2^)/3'
_refine_ls_weighting_scheme calc
_refine_ls_wR_factor_gt 0.1095
_refine_ls_wR_factor_ref 0.1102
_reflns_Friedel_coverage 0.729
_reflns_Friedel_fraction_full 0.998
_reflns_Friedel_fraction_max 0.963
_reflns_number_gt 4049
_reflns_number_total 4108
_reflns_threshold_expression 'I > 2\s(I)'
_cod_data_source_file cs9b03454_si_004.cif
_cod_data_source_block 74-1
_cod_original_cell_volume 2100.30(5)
_cod_database_code 4514902
_shelx_shelxl_version_number 2018/3
_shelx_space_group_comment
;
The symmetry employed for this shelxl refinement is uniquely defined
by the following loop, which should always be used as a source of
symmetry information in preference to the above space-group names.
They are only intended as comments.
;
_reflns_odcompleteness_completeness 99.77
_reflns_odcompleteness_iscentric 1
_reflns_odcompleteness_theta 66.97
_olex2_refinement_description
;
1. Fixed Uiso
 At 1.2 times of:
  All C(H) groups, All C(H,H) groups
 At 1.5 times of:
  All C(H,H,H) groups, All O(H) groups
2.a Secondary CH2 refined with riding coordinates:
 C20(H20A,H20B), C21(H21A,H21B), C22(H22A,H22B)
2.b Aromatic/amide H refined with riding coordinates:
 C6(H6), C15(H15), C17(H17), C10(H10), C8(H8), C2(H2A), C16(H16), C9(H9),
 C5(H5), C4(H4), C3(H3)
2.c Idealised Me refined as rotating group:
 C24(H24A,H24B,H24C), C19(H19A,H19B,H19C), C23(H23A,H23B,H23C)
2.d Idealised tetrahedral OH refined as rotating group:
 O2(H2)
;
_olex2_date_sample_data_collection 2019-09-23
_olex2_submission_special_instructions 'No special instructions were received'
_oxdiff_exptl_absorpt_empirical_details
;
Empirical correction (ABSPACK) includes:
- Absorption correction using spherical harmonics
- Frame scaling
;
_oxdiff_exptl_absorpt_empirical_full_max 1.578
_oxdiff_exptl_absorpt_empirical_full_min 0.581

loop_
_space_group_symop_operation_xyz
'x, y, z'
'-x+1/2, -y, z+1/2'
'-x, y+1/2, -z+1/2'
'x+1/2, -y+1/2, -z'

loop_
_atom_site_label
_atom_site_type_symbol
_atom_site_fract_x
_atom_site_fract_y
_atom_site_fract_z
_atom_site_U_iso_or_equiv
_atom_site_adp_type
_atom_site_occupancy
_atom_site_site_symmetry_order
_atom_site_calc_flag
_atom_site_refinement_flags_posn
_atom_site_refinement_flags_adp
P1 P 0.15474(9) 0.49507(4) 0.57272(3) 0.01874(17) Uani 1 1 d . .
O1 O 0.0073(3) 0.55711(13) 0.54663(10) 0.0229(4) Uani 1 1 d . .
O2 O 0.6946(3) 0.49331(13) 0.49229(11) 0.0260(4) Uani 1 1 d . .
H2 H 0.795111 0.513330 0.505009 0.039 Uiso 1 1 calc R U
C18 C 0.2915(4) 0.60464(19) 0.41795(13) 0.0211(6) Uani 1 1 d . .
C6 C 0.1725(5) 0.37393(19) 0.68373(15) 0.0271(6) Uani 1 1 d . .
H6 H 0.294411 0.361849 0.670571 0.033 Uiso 1 1 calc R U
C15 C 0.6477(4) 0.64827(18) 0.46780(14) 0.0226(5) Uani 1 1 d . .
H15 H 0.766942 0.662294 0.483025 0.027 Uiso 1 1 calc R U
C13 C 0.4074(4) 0.53837(18) 0.44472(14) 0.0197(5) Uani 1 1 d . .
C1 C 0.0628(4) 0.43134(18) 0.64390(14) 0.0205(5) Uani 1 1 d . .
C14 C 0.5864(4) 0.56065(19) 0.46763(14) 0.0212(6) Uani 1 1 d . .
C17 C 0.3531(4) 0.69293(18) 0.41942(14) 0.0243(6) Uani 1 1 d . .
H17 H 0.275506 0.737663 0.403083 0.029 Uiso 1 1 calc R U
C12 C 0.3435(4) 0.44436(17) 0.45145(14) 0.0203(5) Uani 1 1 d . .
C10 C 0.3273(5) 0.29480(19) 0.40669(16) 0.0274(6) Uani 1 1 d . .
H10 H 0.358168 0.253679 0.372836 0.033 Uiso 1 1 calc R U
C11 C 0.3914(4) 0.38220(19) 0.40059(15) 0.0236(6) Uani 1 1 d . .
C8 C 0.1739(5) 0.32880(19) 0.51265(16) 0.0270(6) Uani 1 1 d . .
H8 H 0.102540 0.310848 0.550119 0.032 Uiso 1 1 calc R U
C2 C -0.1205(4) 0.4469(2) 0.66381(15) 0.0260(6) Uani 1 1 d . .
H2A H -0.195430 0.484275 0.637581 0.031 Uiso 1 1 calc R U
C16 C 0.5279(4) 0.71469(19) 0.44485(15) 0.0242(6) Uani 1 1 d . .
H16 H 0.565112 0.773781 0.446568 0.029 Uiso 1 1 calc R U
C7 C 0.2348(4) 0.41703(18) 0.50803(14) 0.0216(6) Uani 1 1 d . .
C9 C 0.2195(5) 0.2682(2) 0.46172(17) 0.0302(7) Uani 1 1 d . .
H9 H 0.177627 0.209920 0.464614 0.036 Uiso 1 1 calc R U
C20 C 0.3529(4) 0.5533(2) 0.60852(15) 0.0273(6) Uani 1 1 d . .
H20A H 0.455715 0.511870 0.612460 0.033 Uiso 1 1 calc R U
H20B H 0.390262 0.599306 0.576368 0.033 Uiso 1 1 calc R U
C5 C 0.0996(5) 0.3350(2) 0.74285(16) 0.0317(7) Uani 1 1 d . .
H5 H 0.173131 0.297172 0.769228 0.038 Uiso 1 1 calc R U
C24 C 0.1068(4) 0.5819(2) 0.38547(15) 0.0255(6) Uani 1 1 d . .
H24A H 0.127253 0.557507 0.340420 0.038 Uiso 1 1 calc R U
H24B H 0.032323 0.634599 0.381762 0.038 Uiso 1 1 calc R U
H24C H 0.043224 0.539073 0.413549 0.038 Uiso 1 1 calc R U
C4 C -0.0828(5) 0.3524(2) 0.76254(16) 0.0339(7) Uani 1 1 d . .
H4 H -0.130843 0.327250 0.802506 0.041 Uiso 1 1 calc R U
C19 C 0.5129(5) 0.4091(2) 0.34092(16) 0.0301(7) Uani 1 1 d . .
H19A H 0.461119 0.460679 0.319082 0.045 Uiso 1 1 calc R U
H19B H 0.519185 0.361324 0.308287 0.045 Uiso 1 1 calc R U
H19C H 0.635843 0.422467 0.357351 0.045 Uiso 1 1 calc R U
C3 C -0.1922(5) 0.4071(2) 0.72258(16) 0.0325(7) Uani 1 1 d . .
H3 H -0.315333 0.417490 0.735114 0.039 Uiso 1 1 calc R U
C21 C 0.3211(6) 0.5957(3) 0.67815(17) 0.0426(9) Uani 1 1 d . .
H21A H 0.286801 0.550287 0.711219 0.051 Uiso 1 1 calc R U
H21B H 0.219036 0.637677 0.675000 0.051 Uiso 1 1 calc R U
C22 C 0.4990(7) 0.6445(3) 0.7035(2) 0.0596(13) Uani 1 1 d . .
H22A H 0.604548 0.604622 0.699780 0.072 Uiso 1 1 calc R U
H22B H 0.522514 0.695011 0.673765 0.072 Uiso 1 1 calc R U
C23 C 0.4842(6) 0.6760(3) 0.7758(2) 0.0513(10) Uani 1 1 d . .
H23A H 0.381755 0.716672 0.779725 0.077 Uiso 1 1 calc R U
H23B H 0.597474 0.705569 0.788679 0.077 Uiso 1 1 calc R U
H23C H 0.463855 0.626261 0.805748 0.077 Uiso 1 1 calc R U

loop_
_atom_site_aniso_label
_atom_site_aniso_U_11
_atom_site_aniso_U_22
_atom_site_aniso_U_33
_atom_site_aniso_U_23
_atom_site_aniso_U_13
_atom_site_aniso_U_12
P1 0.0182(3) 0.0172(3) 0.0208(3) -0.0002(3) -0.0008(2) -0.0006(3)
O1 0.0221(10) 0.0198(9) 0.0266(10) 0.0016(8) -0.0002(8) 0.0016(8)
O2 0.0200(9) 0.0216(9) 0.0363(10) 0.0035(9) -0.0053(8) 0.0025(8)
C18 0.0219(13) 0.0233(13) 0.0181(12) 0.0000(10) 0.0020(10) 0.0024(10)
C6 0.0318(16) 0.0229(13) 0.0267(14) 0.0006(11) -0.0042(13) -0.0017(13)
C15 0.0232(13) 0.0214(12) 0.0230(13) -0.0020(10) 0.0015(11) -0.0004(11)
C13 0.0224(13) 0.0191(12) 0.0176(12) -0.0009(10) 0.0018(10) 0.0005(10)
C1 0.0218(13) 0.0191(12) 0.0205(12) -0.0022(10) -0.0034(11) -0.0028(11)
C14 0.0207(13) 0.0218(13) 0.0212(13) 0.0002(10) 0.0006(11) 0.0019(11)
C17 0.0308(15) 0.0198(12) 0.0224(13) 0.0011(10) 0.0001(12) 0.0052(12)
C12 0.0193(12) 0.0187(12) 0.0229(13) 0.0012(10) -0.0037(11) 0.0037(11)
C10 0.0273(15) 0.0218(13) 0.0329(15) -0.0076(11) -0.0007(13) 0.0031(12)
C11 0.0232(14) 0.0227(13) 0.0249(13) -0.0009(11) -0.0030(11) 0.0035(11)
C8 0.0298(15) 0.0205(13) 0.0309(14) 0.0002(11) 0.0033(13) -0.0023(12)
C2 0.0271(15) 0.0263(14) 0.0248(13) -0.0018(11) 0.0015(12) -0.0028(12)
C16 0.0288(14) 0.0184(12) 0.0254(13) -0.0019(11) 0.0031(12) 0.0006(11)
C7 0.0198(13) 0.0200(13) 0.0249(13) 0.0009(11) -0.0020(11) -0.0008(11)
C9 0.0335(16) 0.0185(13) 0.0385(17) -0.0025(12) 0.0002(14) -0.0020(12)
C20 0.0248(14) 0.0282(14) 0.0288(14) -0.0030(12) 0.0001(12) -0.0051(12)
C5 0.0457(18) 0.0238(14) 0.0255(14) 0.0023(12) -0.0066(14) -0.0026(13)
C24 0.0239(14) 0.0277(14) 0.0249(13) 0.0021(12) -0.0037(11) 0.0035(11)
C4 0.0478(19) 0.0304(15) 0.0234(14) 0.0001(13) 0.0040(14) -0.0101(14)
C19 0.0340(16) 0.0288(15) 0.0273(14) -0.0055(12) 0.0036(13) 0.0015(13)
C3 0.0331(17) 0.0345(16) 0.0299(15) -0.0003(13) 0.0059(13) -0.0021(13)
C21 0.057(2) 0.0419(18) 0.0285(15) -0.0064(14) 0.0090(15) -0.0261(19)
C22 0.070(3) 0.058(3) 0.051(2) -0.016(2) 0.014(2) -0.035(2)
C23 0.049(2) 0.051(2) 0.053(2) -0.0074(19) 0.0021(19) -0.009(2)

loop_
_atom_type_symbol
_atom_type_description
_atom_type_scat_dispersion_real
_atom_type_scat_dispersion_imag
_atom_type_scat_source
C C 0.0181 0.0091 'International Tables Vol C Tables 4.2.6.8 and 6.1.1.4'
H H 0.0000 0.0000 'International Tables Vol C Tables 4.2.6.8 and 6.1.1.4'
O O 0.0492 0.0322 'International Tables Vol C Tables 4.2.6.8 and 6.1.1.4'
P P 0.2955 0.4335 'International Tables Vol C Tables 4.2.6.8 and 6.1.1.4'

loop_
_geom_angle_atom_site_label_1
_geom_angle_atom_site_label_2
_geom_angle_atom_site_label_3
_geom_angle
O1 P1 C1 109.34(12)
O1 P1 C7 113.17(12)
O1 P1 C20 112.48(13)
C1 P1 C7 107.52(13)
C1 P1 C20 104.53(13)
C20 P1 C7 109.33(14)
C14 O2 H2 109.5
C13 C18 C17 118.8(3)
C13 C18 C24 121.1(3)
C17 C18 C24 120.1(3)
C1 C6 H6 119.9
C5 C6 H6 119.9
C5 C6 C1 120.3(3)
C14 C15 H15 120.5
C14 C15 C16 119.0(3)
C16 C15 H15 120.5
C18 C13 C14 119.5(3)
C18 C13 C12 121.7(2)
C14 C13 C12 118.7(2)
C6 C1 P1 123.0(2)
C2 C1 P1 117.9(2)
C2 C1 C6 118.8(3)
O2 C14 C15 121.6(3)
O2 C14 C13 117.1(2)
C15 C14 C13 121.2(3)
C18 C17 H17 119.5
C16 C17 C18 121.1(3)
C16 C17 H17 119.5
C11 C12 C13 119.7(2)
C11 C12 C7 119.3(3)
C7 C12 C13 121.0(2)
C11 C10 H10 119.2
C9 C10 H10 119.2
C9 C10 C11 121.6(3)
C12 C11 C19 120.2(3)
C10 C11 C12 119.2(3)
C10 C11 C19 120.6(3)
C7 C8 H8 119.8
C9 C8 H8 119.8
C9 C8 C7 120.3(3)
C1 C2 H2A 119.8
C3 C2 C1 120.4(3)
C3 C2 H2A 119.8
C15 C16 H16 119.9
C17 C16 C15 120.2(3)
C17 C16 H16 119.9
C12 C7 P1 121.7(2)
C8 C7 P1 118.1(2)
C8 C7 C12 120.0(3)
C10 C9 C8 119.7(3)
C10 C9 H9 120.2
C8 C9 H9 120.2
P1 C20 H20A 108.4
P1 C20 H20B 108.4
H20A C20 H20B 107.5
C21 C20 P1 115.4(2)
C21 C20 H20A 108.4
C21 C20 H20B 108.4
C6 C5 H5 119.9
C4 C5 C6 120.1(3)
C4 C5 H5 119.9
C18 C24 H24A 109.5
C18 C24 H24B 109.5
C18 C24 H24C 109.5
H24A C24 H24B 109.5
H24A C24 H24C 109.5
H24B C24 H24C 109.5
C5 C4 H4 120.1
C3 C4 C5 119.7(3)
C3 C4 H4 120.1
C11 C19 H19A 109.5
C11 C19 H19B 109.5
C11 C19 H19C 109.5
H19A C19 H19B 109.5
H19A C19 H19C 109.5
H19B C19 H19C 109.5
C2 C3 H3 119.7
C4 C3 C2 120.6(3)
C4 C3 H3 119.7
C20 C21 H21A 109.4
C20 C21 H21B 109.4
C20 C21 C22 111.0(3)
H21A C21 H21B 108.0
C22 C21 H21A 109.4
C22 C21 H21B 109.4
C21 C22 H22A 109.0
C21 C22 H22B 109.0
H22A C22 H22B 107.8
C23 C22 C21 113.1(4)
C23 C22 H22A 109.0
C23 C22 H22B 109.0
C22 C23 H23A 109.5
C22 C23 H23B 109.5
C22 C23 H23C 109.5
H23A C23 H23B 109.5
H23A C23 H23C 109.5
H23B C23 H23C 109.5

loop_
_geom_bond_atom_site_label_1
_geom_bond_atom_site_label_2
_geom_bond_distance
P1 O1 1.500(2)
P1 C1 1.808(3)
P1 C7 1.814(3)
P1 C20 1.811(3)
O2 H2 0.8200
O2 C14 1.364(3)
C18 C13 1.400(4)
C18 C17 1.402(4)
C18 C24 1.508(4)
C6 H6 0.9300
C6 C1 1.402(4)
C6 C5 1.392(4)
C15 H15 0.9300
C15 C14 1.391(4)
C15 C16 1.393(4)
C13 C14 1.401(4)
C13 C12 1.494(4)
C1 C2 1.392(4)
C17 H17 0.9300
C17 C16 1.388(4)
C12 C11 1.404(4)
C12 C7 1.409(4)
C10 H10 0.9300
C10 C11 1.400(4)
C10 C9 1.379(5)
C11 C19 1.506(4)
C8 H8 0.9300
C8 C7 1.402(4)
C8 C9 1.385(4)
C2 H2A 0.9300
C2 C3 1.388(4)
C16 H16 0.9300
C9 H9 0.9300
C20 H20A 0.9700
C20 H20B 0.9700
C20 C21 1.512(4)
C5 H5 0.9300
C5 C4 1.390(5)
C24 H24A 0.9600
C24 H24B 0.9600
C24 H24C 0.9600
C4 H4 0.9300
C4 C3 1.378(5)
C19 H19A 0.9600
C19 H19B 0.9600
C19 H19C 0.9600
C3 H3 0.9300
C21 H21A 0.9700
C21 H21B 0.9700
C21 C22 1.554(5)
C22 H22A 0.9700
C22 H22B 0.9700
C22 C23 1.485(6)
C23 H23A 0.9600
C23 H23B 0.9600
C23 H23C 0.9600

loop_
_geom_torsion_atom_site_label_1
_geom_torsion_atom_site_label_2
_geom_torsion_atom_site_label_3
_geom_torsion_atom_site_label_4
_geom_torsion
P1 C1 C2 C3 -173.0(2)
P1 C20 C21 C22 -179.4(3)
O1 P1 C1 C6 -173.5(2)
O1 P1 C1 C2 0.1(3)
O1 P1 C7 C12 70.5(3)
O1 P1 C7 C8 -104.8(2)
O1 P1 C20 C21 73.9(3)
C18 C13 C14 O2 -179.0(2)
C18 C13 C14 C15 3.6(4)
C18 C13 C12 C11 97.8(3)
C18 C13 C12 C7 -81.9(4)
C18 C17 C16 C15 1.7(4)
C6 C1 C2 C3 0.8(4)
C6 C5 C4 C3 1.2(5)
C13 C18 C17 C16 2.0(4)
C13 C12 C11 C10 -178.6(3)
C13 C12 C11 C19 2.4(4)
C13 C12 C7 P1 3.8(4)
C13 C12 C7 C8 179.0(3)
C1 P1 C7 C12 -168.6(2)
C1 P1 C7 C8 16.1(3)
C1 P1 C20 C21 -44.6(3)
C1 C6 C5 C4 0.3(4)
C1 C2 C3 C4 0.7(5)
C14 C15 C16 C17 -2.8(4)
C14 C13 C12 C11 -84.0(3)
C14 C13 C12 C7 96.3(3)
C17 C18 C13 C14 -4.6(4)
C17 C18 C13 C12 173.7(2)
C12 C13 C14 O2 2.7(4)
C12 C13 C14 C15 -174.7(2)
C11 C12 C7 P1 -175.9(2)
C11 C12 C7 C8 -0.7(4)
C11 C10 C9 C8 -0.5(5)
C16 C15 C14 O2 -177.1(3)
C16 C15 C14 C13 0.2(4)
C7 P1 C1 C6 63.3(3)
C7 P1 C1 C2 -123.1(2)
C7 P1 C20 C21 -159.5(2)
C7 C12 C11 C10 1.1(4)
C7 C12 C11 C19 -177.9(3)
C7 C8 C9 C10 0.8(5)
C9 C10 C11 C12 -0.5(5)
C9 C10 C11 C19 178.5(3)
C9 C8 C7 P1 175.1(2)
C9 C8 C7 C12 -0.2(4)
C20 P1 C1 C6 -52.8(3)
C20 P1 C1 C2 120.7(2)
C20 P1 C7 C12 -55.7(3)
C20 P1 C7 C8 129.0(2)
C20 C21 C22 C23 -171.7(4)
C5 C6 C1 P1 172.2(2)
C5 C6 C1 C2 -1.3(4)
C5 C4 C3 C2 -1.7(5)
C24 C18 C13 C14 173.1(2)
C24 C18 C13 C12 -8.7(4)
C24 C18 C17 C16 -175.6(3)
